data_1572244
loop_
_publ_author_name
'Zhang, Heng-Yuan'
'Zhang, Ming'
'Zhuo, Hao'
'Yang, Hao-Yu'
'Han, Bo'
'Zheng, Yong-Hao'
'Wang, Hui'
'Lin, Hui'
'Tao, Si-Lu'
'Zheng, Cai-Jun'
'Zhang, Xiao-Hong'

_publ_section_title
;
 Unraveling non-radiative decay channels of exciplexes to construct
 efficient red emitters for organic light-emitting diodes.
;
_journal_issue 36
_journal_name_full 'Chemical science'
_journal_page_first 14651
_journal_page_last 14659
_journal_paper_doi 10.1039/d4sc03667k
_journal_volume 15
_journal_year 2024
_chemical_absolute_configuration ad
_chemical_formula_sum 'C38 H25 Cl3 N4'
_chemical_formula_weight 643.97
_space_group_crystal_system orthorhombic
_space_group_IT_number 19
_space_group_name_Hall 'P 2ac 2ab'
_space_group_name_H-M_alt 'P 21 21 21'
_atom_sites_solution_hydrogens geom
_atom_sites_solution_primary direct
_audit_creation_method
;FinalCif V118 by Daniel Kratzert, Freiburg 2024,
https://dkratzert.de/finalcif.html
;
_audit_update_record
;
2024-07-14 deposited with the CCDC.	2024-07-30 downloaded from the CCDC.
;
_cell_angle_alpha 90
_cell_angle_beta 90
_cell_angle_gamma 90
_cell_formula_units_Z 4
_cell_length_a 5.8302(7)
_cell_length_b 15.5059(15)
_cell_length_c 33.206(3)
_cell_measurement_reflns_used 3579
_cell_measurement_temperature 150(2)
_cell_measurement_theta_max 67.2005
_cell_measurement_theta_min 5.324
_cell_volume 3001.9(5)
_computing_cell_refinement 'SAINT V8.40B'
_computing_data_reduction 'SAINT V8.40B'
_computing_structure_refinement 'SHELXL-2019/2 (Sheldrick, 2019)'
_computing_structure_solution 'SHELXT 2018/2 (Sheldrick, 2018)'
_diffrn_ambient_environment N~2~
_diffrn_ambient_temperature 150(2)
_diffrn_detector CPAD
_diffrn_detector_area_resol_mean 7.41
_diffrn_detector_type 'Bruker PHOTON III'
_diffrn_measured_fraction_theta_full 0.999
_diffrn_measured_fraction_theta_max 0.999
_diffrn_measurement_device 'three-circle diffractometer'
_diffrn_measurement_device_type 'Bruker D8 VENTURE dual wavelength Mo/Cu'
_diffrn_measurement_method '\w and \f scans'
_diffrn_measurement_specimen_support 'MiTeGen micromount'
_diffrn_radiation_monochromator 'mirror optics'
_diffrn_radiation_probe x-ray
_diffrn_radiation_type CuK\a
_diffrn_radiation_wavelength 1.54178
_diffrn_reflns_av_R_equivalents 0.0670
_diffrn_reflns_av_unetI/netI 0.0611
_diffrn_reflns_Laue_measured_fraction_full 0.999
_diffrn_reflns_Laue_measured_fraction_max 0.999
_diffrn_reflns_limit_h_max 6
_diffrn_reflns_limit_h_min -7
_diffrn_reflns_limit_k_max 15
_diffrn_reflns_limit_k_min -18
_diffrn_reflns_limit_l_max 30
_diffrn_reflns_limit_l_min -39
_diffrn_reflns_number 20137
_diffrn_reflns_point_group_measured_fraction_full 0.997
_diffrn_reflns_point_group_measured_fraction_max 0.996
_diffrn_reflns_theta_full 67.679
_diffrn_reflns_theta_max 68.352
_diffrn_reflns_theta_min 3.145
_diffrn_source 'microfocus sealed X-ray tube'
_diffrn_source_type 'Incoatec I\ms'
_exptl_absorpt_coefficient_mu 3.044
_exptl_absorpt_correction_T_max 0.7531
_exptl_absorpt_correction_T_min 0.6019
_exptl_absorpt_correction_type multi-scan
_exptl_absorpt_process_details
;
 SADABS 2016/2: Krause, L., Herbst-Irmer, R., Sheldrick G.M. & Stalke D.,
 J. Appl. Cryst. 48 (2015) 3-10
;
_exptl_crystal_colour orange
_exptl_crystal_density_diffrn 1.425
_exptl_crystal_description plate
_exptl_crystal_F_000 1328
_exptl_crystal_size_max 0.200
_exptl_crystal_size_mid 0.100
_exptl_crystal_size_min 0.100
_refine_diff_density_max 0.659
_refine_diff_density_min -0.453
_refine_diff_density_rms 0.056
_refine_ls_abs_structure_details
;
 Flack x determined using 1688 quotients [(I+)-(I-)]/[(I+)+(I-)]
 (Parsons, Flack and Wagner, Acta Cryst. B69 (2013) 249-259).
;
_refine_ls_abs_structure_Flack 0.013(11)
_refine_ls_extinction_method none
_refine_ls_goodness_of_fit_ref 1.030
_refine_ls_hydrogen_treatment constr
_refine_ls_matrix_type full
_refine_ls_number_parameters 406
_refine_ls_number_reflns 5464
_refine_ls_number_restraints 0
_refine_ls_restrained_S_all 1.030
_refine_ls_R_factor_all 0.0570
_refine_ls_R_factor_gt 0.0478
_refine_ls_shift/su_max 0.000
_refine_ls_shift/su_mean 0.000
_refine_ls_structure_factor_coef Fsqd
_refine_ls_weighting_details 'w=1/[\s^2^(Fo^2^)+(0.0585P)^2^+1.2589P] where P=(Fo^2^+2Fc^2^)/3'
_refine_ls_weighting_scheme calc
_refine_ls_wR_factor_gt 0.1154
_refine_ls_wR_factor_ref 0.1219
_reflns_Friedel_coverage 0.721
_reflns_Friedel_fraction_full 0.995
_reflns_Friedel_fraction_max 0.993
_reflns_number_gt 4734
_reflns_number_total 5464
_reflns_threshold_expression 'I > 2\s(I)'
_cod_data_source_file d4sc03667k2.cif
_cod_data_source_block cu_XR2024070_08_01_ZHY_0m_a
_cod_depositor_comments 'Adding full bibliography for 1572243--1572245.cif.'
_cod_original_cell_volume 3001.9(6)
_cod_database_code 1572244
_shelx_shelxl_version_number 2019/2
_shelx_space_group_comment
;
The symmetry employed for this shelxl refinement is uniquely defined
by the following loop, which should always be used as a source of
symmetry information in preference to the above space-group names.
They are only intended as comments.
;
_shelx_estimated_absorpt_t_min 0.581
_shelx_estimated_absorpt_t_max 0.751
_diffrn_measurement_ambient_temperature_device_make 'Oxford Cryostream 800'

loop_
_space_group_symop_operation_xyz
'x, y, z'
'-x+1/2, -y, z+1/2'
'-x, y+1/2, -z+1/2'
'x+1/2, -y+1/2, -z'

loop_
_atom_site_label
_atom_site_type_symbol
_atom_site_fract_x
_atom_site_fract_y
_atom_site_fract_z
_atom_site_U_iso_or_equiv
_atom_site_adp_type
_atom_site_occupancy
_atom_site_site_symmetry_order
_atom_site_calc_flag
_atom_site_refinement_flags_posn
_atom_site_refinement_flags_adp
_atom_site_refinement_flags_occupancy
_atom_site_disorder_assembly
_atom_site_disorder_group
C1 C 1.4732(7) 0.4059(3) 0.42566(13) 0.0210(9) Uani 1 1 d . . . . .
C2 C 1.6433(8) 0.3832(3) 0.39878(14) 0.0256(10) Uani 1 1 d . . . . .
H2 H 1.664869 0.416129 0.374961 0.031 Uiso 1 1 calc R U . . .
C3 C 1.7825(8) 0.3127(3) 0.40629(14) 0.0276(10) Uani 1 1 d . . . . .
H3 H 1.896299 0.296731 0.387209 0.033 Uiso 1 1 calc R U . . .
C4 C 1.7578(9) 0.2656(3) 0.44109(14) 0.0312(11) Uani 1 1 d . . . . .
H4 H 1.853330 0.217162 0.446043 0.037 Uiso 1 1 calc R U . . .
C5 C 1.5936(10) 0.2893(3) 0.46868(15) 0.0392(13) Uani 1 1 d . . . . .
H5 H 1.578502 0.257953 0.493111 0.047 Uiso 1 1 calc R U . . .
C6 C 1.4496(9) 0.3588(3) 0.46107(14) 0.0330(12) Uani 1 1 d . . . . .
H6 H 1.334944 0.374260 0.480074 0.040 Uiso 1 1 calc R U . . .
C7 C 1.1919(8) 0.4841(3) 0.38298(12) 0.0208(9) Uani 1 1 d . . . . .
C8 C 1.0588(8) 0.5580(3) 0.37559(13) 0.0233(10) Uani 1 1 d . . . . .
H8 H 1.066154 0.605247 0.393768 0.028 Uiso 1 1 calc R U . . .
C9 C 0.9177(8) 0.5629(3) 0.34234(13) 0.0238(10) Uani 1 1 d . . . . .
H9 H 0.826940 0.613112 0.338356 0.029 Uiso 1 1 calc R U . . .
C10 C 0.9053(8) 0.4961(3) 0.31449(12) 0.0206(9) Uani 1 1 d . . . . .
C11 C 1.0438(7) 0.4241(3) 0.32124(13) 0.0211(9) Uani 1 1 d . . . . .
H11 H 1.041888 0.378135 0.302350 0.025 Uiso 1 1 calc R U . . .
C12 C 1.1834(8) 0.4181(3) 0.35466(13) 0.0228(10) Uani 1 1 d . . . . .
H12 H 1.275289 0.368174 0.358374 0.027 Uiso 1 1 calc R U . . .
C13 C 1.2805(8) 0.5338(3) 0.45140(12) 0.0223(9) Uani 1 1 d . . . . .
C14 C 1.0755(9) 0.5292(3) 0.47266(14) 0.0303(11) Uani 1 1 d . . . . .
H14 H 0.959556 0.489718 0.464669 0.036 Uiso 1 1 calc R U . . .
C15 C 1.0416(10) 0.5823(4) 0.50538(15) 0.0379(13) Uani 1 1 d . . . . .
H15 H 0.902747 0.578580 0.520262 0.045 Uiso 1 1 calc R U . . .
C16 C 1.2082(10) 0.6411(3) 0.51674(14) 0.0372(13) Uani 1 1 d . . . . .
H16 H 1.182928 0.677778 0.539227 0.045 Uiso 1 1 calc R U . . .
C17 C 1.4097(10) 0.6465(3) 0.49561(14) 0.0350(12) Uani 1 1 d . . . . .
H17 H 1.523850 0.686745 0.503549 0.042 Uiso 1 1 calc R U . . .
C18 C 1.4478(9) 0.5927(3) 0.46230(13) 0.0292(11) Uani 1 1 d . . . . .
H18 H 1.586594 0.596684 0.447421 0.035 Uiso 1 1 calc R U . . .
C19 C 0.7462(8) 0.5008(2) 0.27980(12) 0.0191(8) Uani 1 1 d . . . . .
C20 C 0.7966(8) 0.4564(2) 0.24306(12) 0.0200(9) Uani 1 1 d . . . . .
H20 H 0.932369 0.422623 0.242280 0.024 Uiso 1 1 calc R U . . .
C21 C 0.4782(8) 0.5094(3) 0.21080(12) 0.0194(9) Uani 1 1 d . . . . .
C22 C 0.4135(7) 0.5559(3) 0.24592(13) 0.0198(9) Uani 1 1 d . . . . .
C23 C 0.5487(8) 0.5490(3) 0.28072(12) 0.0197(9) Uani 1 1 d . . . . .
H23 H 0.503824 0.577486 0.304784 0.024 Uiso 1 1 calc R U . . .
C24 C 0.1740(8) 0.5652(3) 0.17648(13) 0.0201(9) Uani 1 1 d . . . . .
C25 C 0.1081(7) 0.6128(3) 0.21154(12) 0.0187(9) Uani 1 1 d . . . . .
C26 C 0.0408(8) 0.5732(3) 0.13936(13) 0.0226(9) Uani 1 1 d . . . . .
C27 C -0.1607(8) 0.6255(3) 0.13892(13) 0.0215(9) Uani 1 1 d . . . . .
C28 C -0.2265(7) 0.6738(3) 0.17524(13) 0.0215(9) Uani 1 1 d . . . . .
C29 C -0.0920(8) 0.6695(3) 0.21047(13) 0.0216(9) Uani 1 1 d . . . . .
C30 C 0.1084(9) 0.5301(3) 0.10430(13) 0.0276(11) Uani 1 1 d . . . . .
H30 H 0.242302 0.495227 0.104616 0.033 Uiso 1 1 calc R U . . .
C31 C -0.0176(9) 0.5377(3) 0.06915(14) 0.0315(11) Uani 1 1 d . . . . .
H31 H 0.029835 0.508569 0.045407 0.038 Uiso 1 1 calc R U . . .
C32 C -0.2138(9) 0.5883(3) 0.06890(14) 0.0328(11) Uani 1 1 d . . . . .
H32 H -0.301406 0.593250 0.044889 0.039 Uiso 1 1 calc R U . . .
C33 C -0.2830(9) 0.6315(3) 0.10300(14) 0.0301(11) Uani 1 1 d . . . . .
H33 H -0.417236 0.666169 0.102026 0.036 Uiso 1 1 calc R U . . .
C34 C -0.4273(8) 0.7252(3) 0.17630(14) 0.0249(10) Uani 1 1 d . . . . .
H34 H -0.524581 0.727326 0.153378 0.030 Uiso 1 1 calc R U . . .
C35 C -0.1512(8) 0.7188(3) 0.24443(13) 0.0224(9) Uani 1 1 d . . . . .
H35 H -0.057896 0.716442 0.267856 0.027 Uiso 1 1 calc R U . . .
C36 C -0.3427(8) 0.7704(3) 0.24408(14) 0.0270(10) Uani 1 1 d . . . . .
H36 H -0.379574 0.804759 0.266858 0.032 Uiso 1 1 calc R U . . .
C37 C -0.4831(8) 0.7719(3) 0.20996(14) 0.0265(10) Uani 1 1 d . . . . .
H37 H -0.618876 0.805765 0.210088 0.032 Uiso 1 1 calc R U . . .
C38 C 0.6127(9) 0.3216(3) 0.13855(14) 0.0316(11) Uani 1 1 d . . . . .
H38 H 0.631579 0.381033 0.149762 0.038 Uiso 1 1 calc R U . . .
N1 N 1.3240(6) 0.4776(2) 0.41819(10) 0.0222(8) Uani 1 1 d . . . . .
N2 N 0.6698(6) 0.4587(2) 0.21019(10) 0.0211(8) Uani 1 1 d . . . . .
N3 N 0.3558(6) 0.5142(2) 0.17633(10) 0.0208(8) Uani 1 1 d . . . . .
N4 N 0.2244(6) 0.6070(2) 0.24578(10) 0.0197(7) Uani 1 1 d . . . . .
Cl1 Cl 0.7571(3) 0.31511(10) 0.09151(4) 0.0504(4) Uani 1 1 d . . . . .
Cl2 Cl 0.7296(2) 0.24762(8) 0.17200(4) 0.0414(3) Uani 1 1 d . . . . .
Cl3 Cl 0.3187(2) 0.30050(9) 0.13166(4) 0.0469(4) Uani 1 1 d . . . . .

loop_
_atom_site_aniso_label
_atom_site_aniso_U_11
_atom_site_aniso_U_22
_atom_site_aniso_U_33
_atom_site_aniso_U_23
_atom_site_aniso_U_13
_atom_site_aniso_U_12
C1 0.016(2) 0.023(2) 0.024(2) -0.0011(18) -0.0033(18) 0.0039(18)
C2 0.027(3) 0.027(2) 0.023(2) 0.0034(18) 0.001(2) 0.0008(19)
C3 0.021(2) 0.031(2) 0.030(2) -0.0059(19) -0.002(2) -0.002(2)
C4 0.031(3) 0.030(2) 0.032(2) -0.0012(19) -0.009(2) 0.008(2)
C5 0.058(4) 0.033(3) 0.027(3) 0.009(2) 0.003(3) 0.012(3)
C6 0.038(3) 0.038(3) 0.023(2) 0.000(2) 0.007(2) 0.007(2)
C7 0.018(2) 0.026(2) 0.018(2) 0.0012(17) -0.0013(18) -0.0001(18)
C8 0.029(3) 0.019(2) 0.022(2) -0.0018(17) 0.000(2) 0.0020(19)
C9 0.029(2) 0.019(2) 0.024(2) -0.0001(17) -0.004(2) 0.0022(19)
C10 0.020(2) 0.025(2) 0.017(2) 0.0021(16) 0.0005(17) 0.0000(18)
C11 0.021(2) 0.023(2) 0.020(2) -0.0029(17) -0.0003(19) 0.0031(18)
C12 0.024(2) 0.023(2) 0.021(2) -0.0003(17) -0.0019(19) 0.0047(19)
C13 0.026(2) 0.022(2) 0.019(2) 0.0010(16) -0.0039(19) 0.004(2)
C14 0.030(3) 0.039(3) 0.022(2) -0.004(2) -0.001(2) 0.001(2)
C15 0.035(3) 0.047(3) 0.032(3) -0.004(2) 0.008(2) 0.013(3)
C16 0.054(4) 0.034(3) 0.024(2) -0.005(2) -0.003(3) 0.016(3)
C17 0.053(4) 0.025(2) 0.027(3) -0.004(2) -0.007(3) -0.006(2)
C18 0.034(3) 0.031(2) 0.023(2) 0.0037(19) -0.001(2) 0.000(2)
C19 0.023(2) 0.0151(17) 0.0191(19) 0.0034(15) 0.0003(19) -0.0048(17)
C20 0.020(2) 0.0181(19) 0.022(2) 0.0013(16) 0.0002(18) 0.0019(18)
C21 0.023(2) 0.019(2) 0.016(2) 0.0008(16) 0.0025(18) -0.0038(17)
C22 0.020(2) 0.019(2) 0.020(2) 0.0025(16) 0.0039(19) -0.0028(17)
C23 0.022(2) 0.019(2) 0.017(2) 0.0027(16) 0.0035(18) -0.0021(18)
C24 0.023(2) 0.0185(19) 0.019(2) 0.0005(16) 0.0021(18) -0.0048(18)
C25 0.020(2) 0.0176(19) 0.018(2) 0.0026(16) 0.0018(18) -0.0049(17)
C26 0.027(2) 0.018(2) 0.023(2) 0.0022(17) -0.003(2) -0.0047(18)
C27 0.020(2) 0.021(2) 0.024(2) 0.0056(17) -0.0043(19) -0.0079(18)
C28 0.022(2) 0.0178(19) 0.025(2) 0.0073(16) 0.001(2) -0.0052(18)
C29 0.021(2) 0.021(2) 0.022(2) 0.0026(17) 0.0002(19) -0.0070(18)
C30 0.036(3) 0.023(2) 0.024(2) -0.0013(18) -0.006(2) 0.000(2)
C31 0.042(3) 0.029(2) 0.023(2) -0.0040(19) -0.005(2) -0.003(2)
C32 0.035(3) 0.039(3) 0.025(2) 0.0024(19) -0.014(2) -0.004(2)
C33 0.027(3) 0.033(2) 0.031(2) 0.0037(19) -0.006(2) -0.003(2)
C34 0.023(2) 0.022(2) 0.030(2) 0.0074(19) 0.001(2) -0.0023(19)
C35 0.023(2) 0.023(2) 0.021(2) 0.0018(17) 0.0027(19) 0.0023(18)
C36 0.029(3) 0.023(2) 0.028(2) -0.0005(19) 0.007(2) 0.0009(19)
C37 0.019(2) 0.023(2) 0.038(3) 0.0093(19) 0.000(2) 0.0018(18)
C38 0.039(3) 0.028(2) 0.027(2) 0.000(2) -0.005(2) 0.002(2)
N1 0.025(2) 0.0228(17) 0.0189(18) -0.0035(14) -0.0045(15) 0.0072(16)
N2 0.0238(19) 0.0214(17) 0.0180(18) -0.0025(14) 0.0016(16) 0.0005(15)
N3 0.0233(19) 0.0194(17) 0.0197(18) -0.0005(14) -0.0019(15) -0.0014(15)
N4 0.0193(19) 0.0210(17) 0.0188(17) 0.0025(14) 0.0004(16) -0.0004(15)
Cl1 0.0455(8) 0.0788(9) 0.0269(6) 0.0103(6) 0.0026(6) -0.0016(8)
Cl2 0.0478(8) 0.0437(7) 0.0327(6) 0.0093(5) -0.0011(6) 0.0137(6)
Cl3 0.0337(7) 0.0515(8) 0.0553(8) 0.0090(6) -0.0039(6) -0.0009(6)

loop_
_atom_type_symbol
_atom_type_description
_atom_type_scat_dispersion_real
_atom_type_scat_dispersion_imag
_atom_type_scat_source
C C 0.0181 0.0091 'International Tables Vol C Tables 4.2.6.8 and 6.1.1.4'
H H 0.0000 0.0000 'International Tables Vol C Tables 4.2.6.8 and 6.1.1.4'
N N 0.0311 0.0180 'International Tables Vol C Tables 4.2.6.8 and 6.1.1.4'
Cl Cl 0.3639 0.7018 'International Tables Vol C Tables 4.2.6.8 and 6.1.1.4'

loop_
_geom_angle_atom_site_label_1
_geom_angle_atom_site_label_2
_geom_angle_atom_site_label_3
_geom_angle
_geom_angle_site_symmetry_1
_geom_angle_site_symmetry_3
_geom_angle_publ_flag
C2 C1 C6 119.0(4) . . ?
C2 C1 N1 121.5(4) . . ?
C6 C1 N1 119.5(4) . . ?
C1 C2 C3 120.4(4) . . ?
C4 C3 C2 120.6(4) . . ?
C3 C4 C5 119.4(4) . . ?
C4 C5 C6 120.4(5) . . ?
C5 C6 C1 120.1(5) . . ?
C12 C7 N1 122.0(4) . . ?
C12 C7 C8 117.5(4) . . ?
N1 C7 C8 120.4(4) . . ?
C9 C8 C7 120.9(4) . . ?
C8 C9 C10 121.5(4) . . ?
C9 C10 C11 117.3(4) . . ?
C9 C10 C19 120.8(4) . . ?
C11 C10 C19 121.8(4) . . ?
C12 C11 C10 121.7(4) . . ?
C11 C12 C7 121.0(4) . . ?
C18 C13 C14 120.5(4) . . ?
C18 C13 N1 118.7(4) . . ?
C14 C13 N1 120.9(4) . . ?
C15 C14 C13 119.6(5) . . ?
C14 C15 C16 120.5(5) . . ?
C17 C16 C15 120.1(4) . . ?
C16 C17 C18 120.2(5) . . ?
C13 C18 C17 119.1(5) . . ?
C23 C19 C20 116.9(4) . . ?
C23 C19 C10 122.4(4) . . ?
C20 C19 C10 120.7(4) . . ?
N2 C20 C19 125.3(4) . . ?
N3 C21 N2 116.8(4) . . ?
N3 C21 C22 121.8(4) . . ?
N2 C21 C22 121.4(4) . . ?
N4 C22 C23 120.2(4) . . ?
N4 C22 C21 120.6(4) . . ?
C23 C22 C21 119.2(4) . . ?
C19 C23 C22 119.6(4) . . ?
N3 C24 C25 121.8(4) . . ?
N3 C24 C26 118.2(4) . . ?
C25 C24 C26 120.0(4) . . ?
N4 C25 C24 121.6(4) . . ?
N4 C25 C29 118.0(4) . . ?
C24 C25 C29 120.3(4) . . ?
C30 C26 C27 119.6(4) . . ?
C30 C26 C24 120.8(4) . . ?
C27 C26 C24 119.6(4) . . ?
C33 C27 C26 117.9(4) . . ?
C33 C27 C28 122.3(4) . . ?
C26 C27 C28 119.7(4) . . ?
C29 C28 C34 117.8(4) . . ?
C29 C28 C27 120.7(4) . . ?
C34 C28 C27 121.5(4) . . ?
C35 C29 C28 120.2(4) . . ?
C35 C29 C25 120.3(4) . . ?
C28 C29 C25 119.5(4) . . ?
C31 C30 C26 120.8(5) . . ?
C30 C31 C32 119.4(5) . . ?
C33 C32 C31 120.8(4) . . ?
C32 C33 C27 121.5(5) . . ?
C37 C34 C28 120.9(4) . . ?
C36 C35 C29 120.6(4) . . ?
C35 C36 C37 119.5(4) . . ?
C34 C37 C36 120.9(4) . . ?
Cl2 C38 Cl3 110.0(3) . . ?
Cl2 C38 Cl1 109.8(3) . . ?
Cl3 C38 Cl1 109.7(3) . . ?
C7 N1 C13 120.1(3) . . ?
C7 N1 C1 122.2(3) . . ?
C13 N1 C1 116.6(3) . . ?
C20 N2 C21 117.5(3) . . ?
C24 N3 C21 116.9(4) . . ?
C25 N4 C22 117.2(4) . . ?

loop_
_geom_bond_atom_site_label_1
_geom_bond_atom_site_label_2
_geom_bond_distance
_geom_bond_site_symmetry_2
_geom_bond_publ_flag
C1 C2 1.380(6) . ?
C1 C6 1.390(6) . ?
C1 N1 1.433(5) . ?
C2 C3 1.384(6) . ?
C3 C4 1.374(6) . ?
C4 C5 1.375(7) . ?
C5 C6 1.389(7) . ?
C7 C12 1.390(6) . ?
C7 N1 1.404(5) . ?
C7 C8 1.406(6) . ?
C8 C9 1.379(6) . ?
C9 C10 1.391(6) . ?
C10 C11 1.395(6) . ?
C10 C19 1.481(6) . ?
C11 C12 1.379(6) . ?
C13 C18 1.384(7) . ?
C13 C14 1.390(7) . ?
C13 N1 1.429(5) . ?
C14 C15 1.378(7) . ?
C15 C16 1.385(8) . ?
C16 C17 1.371(8) . ?
C17 C18 1.403(7) . ?
C19 C23 1.373(6) . ?
C19 C20 1.431(6) . ?
C20 N2 1.319(5) . ?
C21 N3 1.351(5) . ?
C21 N2 1.366(6) . ?
C21 C22 1.421(6) . ?
C22 N4 1.358(5) . ?
C22 C23 1.403(6) . ?
C24 N3 1.323(6) . ?
C24 C25 1.431(6) . ?
C24 C26 1.462(6) . ?
C25 N4 1.327(5) . ?
C25 C29 1.461(6) . ?
C26 C30 1.399(6) . ?
C26 C27 1.427(6) . ?
C27 C33 1.393(6) . ?
C27 C28 1.471(6) . ?
C28 C29 1.410(6) . ?
C28 C34 1.416(6) . ?
C29 C35 1.405(6) . ?
C30 C31 1.384(6) . ?
C31 C32 1.387(7) . ?
C32 C33 1.376(7) . ?
C34 C37 1.371(7) . ?
C35 C36 1.373(6) . ?
C36 C37 1.398(6) . ?
C38 Cl2 1.736(5) . ?
C38 Cl3 1.759(5) . ?
C38 Cl1 1.777(5) . ?
